data_7211170
loop_
_publ_author_name
'Kettner, Florian'
'Kischel, Marcus'
'Krautscheid, Harald'

_publ_section_title
;
 Coordination polymers based on 1,1&#x2032;-cobaltocenium dicarboxylate
 linkers
;
_journal_issue 42
_journal_name_full CrystEngComm
_journal_page_first 8437
_journal_paper_doi 10.1039/c3ce41371c
_journal_volume 15
_journal_year 2013
_chemical_formula_moiety 'C24 H16 Co2 O8 Zn, 2(H0.50 O0.25), H0.50 O0.25 '
_chemical_formula_sum 'C24 H17.5 Co2 O8.75 Zn'
_chemical_formula_weight 629.11
_space_group_crystal_system monoclinic
_space_group_IT_number 15
_space_group_name_Hall '-I 2b'
_space_group_name_H-M_alt 'I 1 1 2/b'
_atom_sites_solution_hydrogens geom
_atom_sites_solution_primary direct
_atom_sites_solution_secondary difmap
_audit_creation_method SHELXL-97
_cell_angle_alpha 90.00
_cell_angle_beta 90.00
_cell_angle_gamma 93.932(8)
_cell_formula_units_Z 4
_cell_length_a 10.3301(10)
_cell_length_b 10.2174(11)
_cell_length_c 26.267(3)
_cell_measurement_reflns_used 8254
_cell_measurement_temperature 180(2)
_cell_measurement_theta_max 27.39
_cell_measurement_theta_min 1.45
_cell_volume 2765.9(5)
_computing_cell_refinement 'STOE X-AREA'
_computing_data_collection 'STOE X-AREA'
_computing_data_reduction 'STOE X-AREA, STOE X-RED'
_computing_molecular_graphics 'DIAMOND 3.2'
_computing_structure_refinement 'SHELXL-97 (Sheldrick, 1997)'
_computing_structure_solution 'SHELXS-97 (Sheldrick, 1990)'
_diffrn_ambient_temperature 180(2)
_diffrn_measured_fraction_theta_full 0.999
_diffrn_measured_fraction_theta_max 0.999
_diffrn_measurement_device_type 'STOE IPDS-2T'
_diffrn_measurement_method '\w scans'
_diffrn_radiation_monochromator graphite
_diffrn_radiation_source 'fine-focus sealed tube'
_diffrn_radiation_type MoK\a
_diffrn_radiation_wavelength 0.71073
_diffrn_reflns_av_R_equivalents 0.0628
_diffrn_reflns_av_sigmaI/netI 0.0542
_diffrn_reflns_limit_h_max 12
_diffrn_reflns_limit_h_min -12
_diffrn_reflns_limit_k_max 12
_diffrn_reflns_limit_k_min -12
_diffrn_reflns_limit_l_max 32
_diffrn_reflns_limit_l_min -32
_diffrn_reflns_number 8504
_diffrn_reflns_theta_full 26.00
_diffrn_reflns_theta_max 26.00
_diffrn_reflns_theta_min 1.55
_diffrn_standards_number none
_exptl_absorpt_coefficient_mu 2.090
_exptl_absorpt_correction_T_max 0.7804
_exptl_absorpt_correction_T_min 0.5449
_exptl_absorpt_correction_type numerical
_exptl_absorpt_process_details 'STOE X-RED'
_exptl_crystal_colour orange
_exptl_crystal_density_diffrn 1.511
_exptl_crystal_density_method 'not measured'
_exptl_crystal_F_000 1262
_exptl_crystal_size_max 0.27
_exptl_crystal_size_mid 0.15
_exptl_crystal_size_min 0.13
_refine_diff_density_max 1.238
_refine_diff_density_min -0.618
_refine_diff_density_rms 0.224
_refine_ls_extinction_coef 0.0023(7)
_refine_ls_extinction_expression Fc^*^=kFc[1+0.001xFc^2^\l^3^/sin(2\q)]^-1/4^
_refine_ls_extinction_method SHELXL
_refine_ls_goodness_of_fit_ref 1.005
_refine_ls_hydrogen_treatment riding
_refine_ls_matrix_type full
_refine_ls_number_parameters 164
_refine_ls_number_reflns 2730
_refine_ls_number_restraints 0
_refine_ls_restrained_S_all 1.005
_refine_ls_R_factor_all 0.0947
_refine_ls_R_factor_gt 0.0687
_refine_ls_shift/su_max 0.000
_refine_ls_shift/su_mean 0.000
_refine_ls_structure_factor_coef Fsqd
_refine_ls_weighting_details 'calc w=1/[\s^2^(Fo^2^)+(0.1464P)^2^+0.0000P] where P=(Fo^2^+2Fc^2^)/3'
_refine_ls_weighting_scheme calc
_refine_ls_wR_factor_gt 0.1961
_refine_ls_wR_factor_ref 0.2108
_reflns_number_gt 1794
_reflns_number_total 2730
_reflns_threshold_expression >2sigma(I)
_cod_data_source_file c3ce41371c.txt
_cod_data_source_block t943
_cod_depositor_comments
;
 Updating space group information.

 Antanas Vaitkus,
 2018-08-09
;
_cod_original_formula_sum 'C24 H17.50 Co2 O8.75 Zn'
_cod_database_code 7211170

loop_
_space_group_symop_id
_space_group_symop_operation_xyz
1 'x, y, z'
2 '-x, -y+1/2, z'
3 'x+1/2, y+1/2, z+1/2'
4 '-x+1/2, -y+1, z+1/2'
5 '-x, -y, -z'
6 'x, y-1/2, -z'
7 '-x+1/2, -y+1/2, -z+1/2'
8 'x+1/2, y, -z+1/2'

loop_
_atom_site_label
_atom_site_type_symbol
_atom_site_fract_x
_atom_site_fract_y
_atom_site_fract_z
_atom_site_U_iso_or_equiv
_atom_site_adp_type
_atom_site_occupancy
_atom_site_symmetry_multiplicity
_atom_site_calc_flag
_atom_site_refinement_flags
C1 C 0.6346(6) 0.6269(6) 0.4176(2) 0.0440(14) Uani 1 1 d .
C2 C 0.6366(7) 0.6421(6) 0.4716(2) 0.0473(15) Uani 1 1 d .
H2 H 0.6214 0.5737 0.4958 0.057 Uiso 1 1 calc R
C3 C 0.6653(7) 0.7772(6) 0.4832(2) 0.0471(15) Uani 1 1 d .
H3 H 0.6741 0.8147 0.5162 0.056 Uiso 1 1 calc R
C4 C 0.6785(5) 0.8462(5) 0.43551(18) 0.0508(16) Uani 1 1 d .
H4 H 0.6948 0.9383 0.4315 0.061 Uiso 1 1 calc R
C5 C 0.6631(5) 0.7536(5) 0.39561(18) 0.0494(15) Uani 1 1 d R
H5 H 0.6704 0.7724 0.3603 0.059 Uiso 1 1 calc R
C6 C 0.6026(6) 0.5028(6) 0.3886(2) 0.0457(14) Uani 1 1 d .
C7 C 0.1456(6) 0.3810(6) 0.3319(2) 0.0435(14) Uani 1 1 d .
C8 C 0.1285(7) 0.3866(6) 0.2777(2) 0.0456(14) Uani 1 1 d .
H8 H 0.1922 0.3711 0.2528 0.055 Uiso 1 1 calc R
C9 C -0.0020(7) 0.4196(6) 0.2679(2) 0.0470(15) Uani 1 1 d .
H9 H -0.0401 0.4301 0.2354 0.056 Uiso 1 1 calc R
C10 C -0.0634(7) 0.4336(6) 0.3153(2) 0.0491(16) Uani 1 1 d .
H10 H -0.1506 0.4554 0.3198 0.059 Uiso 1 1 calc R
C11 C 0.0237(7) 0.4106(7) 0.3552(2) 0.0475(15) Uani 1 1 d .
H11 H 0.0058 0.4138 0.3906 0.057 Uiso 1 1 calc R
C12 C 0.2610(6) 0.3404(6) 0.3604(2) 0.0433(13) Uani 1 1 d .
Co1 Co 0.5000 0.7500 0.44006(4) 0.0422(4) Uani 1 2 d S
Co2 Co 0.0000 0.2500 0.30991(4) 0.0416(4) Uani 1 2 d S
O1 O 0.6201(5) 0.5032(5) 0.34169(17) 0.0584(13) Uani 1 1 d .
O2 O 0.5589(5) 0.4061(4) 0.41555(16) 0.0476(10) Uani 1 1 d .
O3 O 0.2574(5) 0.3386(5) 0.40745(16) 0.0549(12) Uani 1 1 d .
O4 O 0.3545(4) 0.3077(4) 0.33236(16) 0.0478(11) Uani 1 1 d .
Zn1 Zn 0.5000 0.2500 0.37433(4) 0.0406(3) Uani 1 2 d S
O5 O 0.637(2) 0.714(2) 0.2664(9) 0.073(6) Uiso 0.25 1 d P
O6 O 0.0000 0.7500 0.5110(17) 0.099(12) Uiso 0.25 2 d SP

loop_
_atom_site_aniso_label
_atom_site_aniso_U_11
_atom_site_aniso_U_22
_atom_site_aniso_U_33
_atom_site_aniso_U_23
_atom_site_aniso_U_13
_atom_site_aniso_U_12
C1 0.054(4) 0.041(3) 0.039(3) -0.001(2) -0.003(3) 0.009(3)
C2 0.056(4) 0.044(3) 0.043(3) 0.006(3) 0.004(3) 0.013(3)
C3 0.057(4) 0.046(3) 0.039(3) -0.003(3) 0.000(3) 0.005(3)
C4 0.061(4) 0.048(4) 0.044(3) -0.001(3) 0.000(3) 0.006(3)
C5 0.057(4) 0.050(4) 0.041(3) 0.000(3) 0.002(3) 0.002(3)
C6 0.047(4) 0.043(3) 0.048(3) -0.006(3) -0.005(3) 0.011(3)
C7 0.051(4) 0.046(3) 0.034(3) -0.001(2) -0.005(3) 0.010(3)
C8 0.053(4) 0.046(3) 0.038(3) 0.000(2) 0.007(3) 0.008(3)
C9 0.055(4) 0.051(4) 0.036(3) 0.004(3) -0.003(3) 0.011(3)
C10 0.056(4) 0.048(4) 0.045(3) -0.001(3) -0.009(3) 0.013(3)
C11 0.056(4) 0.052(4) 0.036(3) -0.004(3) 0.000(3) 0.013(3)
C12 0.049(4) 0.041(3) 0.041(3) 0.000(2) -0.002(3) 0.004(3)
Co1 0.0553(8) 0.0380(6) 0.0341(6) 0.000 0.000 0.0080(5)
Co2 0.0440(7) 0.0471(7) 0.0343(6) 0.000 0.000 0.0084(5)
O1 0.085(4) 0.054(3) 0.037(2) -0.0037(19) 0.010(2) 0.002(2)
O2 0.057(3) 0.043(2) 0.044(2) -0.0017(19) -0.009(2) 0.0069(19)
O3 0.060(3) 0.069(3) 0.036(2) -0.004(2) -0.003(2) 0.010(2)
O4 0.049(3) 0.055(3) 0.040(2) 0.0043(19) -0.0039(19) 0.008(2)
Zn1 0.0456(6) 0.0407(6) 0.0360(5) 0.000 0.000 0.0071(4)

loop_
_atom_type_symbol
_atom_type_description
_atom_type_scat_dispersion_real
_atom_type_scat_dispersion_imag
_atom_type_scat_source
C C 0.0033 0.0016 'International Tables Vol C Tables 4.2.6.8 and 6.1.1.4'
H H 0.0000 0.0000 'International Tables Vol C Tables 4.2.6.8 and 6.1.1.4'
Co Co 0.3494 0.9721 'International Tables Vol C Tables 4.2.6.8 and 6.1.1.4'
O O 0.0106 0.0060 'International Tables Vol C Tables 4.2.6.8 and 6.1.1.4'
Zn Zn 0.2839 1.4301 'International Tables Vol C Tables 4.2.6.8 and 6.1.1.4'

loop_
_geom_angle_atom_site_label_1
_geom_angle_atom_site_label_2
_geom_angle_atom_site_label_3
_geom_angle
_geom_angle_site_symmetry_1
_geom_angle_site_symmetry_3
C2 C1 C5 107.6(5) . .
C2 C1 C6 126.9(6) . .
C5 C1 C6 125.5(5) . .
C2 C1 Co1 69.4(4) . .
C5 C1 Co1 70.3(3) . .
C6 C1 Co1 123.6(4) . .
C3 C2 C1 108.6(6) . .
C3 C2 Co1 70.5(4) . .
C1 C2 Co1 69.3(3) . .
C2 C3 C4 107.2(5) . .
C2 C3 Co1 68.6(4) . .
C4 C3 Co1 68.6(3) . .
C5 C4 C3 108.4(3) . .
C5 C4 Co1 70.31(13) . .
C3 C4 Co1 70.1(3) . .
C4 C5 C1 108.2(3) . .
C4 C5 Co1 69.16(14) . .
C1 C5 Co1 68.6(3) . .
O1 C6 O2 126.6(6) . .
O1 C6 C1 118.6(6) . .
O2 C6 C1 114.8(5) . .
C8 C7 C11 107.4(5) . .
C8 C7 C12 127.8(6) . .
C11 C7 C12 124.6(5) . .
C8 C7 Co2 69.9(4) . .
C11 C7 Co2 69.0(4) . .
C12 C7 Co2 122.1(4) . .
C7 C8 C9 107.9(5) . .
C7 C8 Co2 68.8(4) . .
C9 C8 Co2 70.0(4) . .
C10 C9 C8 107.6(5) . .
C10 C9 Co2 69.1(4) . .
C8 C9 Co2 69.0(3) . .
C9 C10 C11 110.0(6) . .
C9 C10 Co2 70.7(4) . .
C11 C10 Co2 69.4(4) . .
C10 C11 C7 107.1(6) . .
C10 C11 Co2 69.9(4) . .
C7 C11 Co2 69.0(3) . .
O3 C12 O4 126.4(6) . .
O3 C12 C7 118.9(6) . .
O4 C12 C7 114.6(5) . .
C1 Co1 C1 146.2(3) 2_665 .
C1 Co1 C2 41.2(2) 2_665 2_665
C1 Co1 C2 171.9(3) . 2_665
C1 Co1 C2 171.9(3) 2_665 .
C1 Co1 C2 41.2(2) . .
C2 Co1 C2 131.7(4) 2_665 .
C1 Co1 C4 69.2(2) 2_665 2_665
C1 Co1 C4 108.7(2) . 2_665
C2 Co1 C4 69.2(2) 2_665 2_665
C2 Co1 C4 113.8(2) . 2_665
C1 Co1 C4 108.7(2) 2_665 .
C1 Co1 C4 69.2(2) . .
C2 Co1 C4 113.8(2) 2_665 .
C2 Co1 C4 69.2(2) . .
C4 Co1 C4 173.3(3) 2_665 .
C1 Co1 C5 41.1(2) 2_665 2_665
C1 Co1 C5 114.9(2) . 2_665
C2 Co1 C5 68.9(2) 2_665 2_665
C2 Co1 C5 145.7(2) . 2_665
C4 Co1 C5 40.52(10) 2_665 2_665
C4 Co1 C5 133.9(2) . 2_665
C1 Co1 C5 114.9(2) 2_665 .
C1 Co1 C5 41.1(2) . .
C2 Co1 C5 145.7(2) 2_665 .
C2 Co1 C5 68.9(2) . .
C4 Co1 C5 133.9(2) 2_665 .
C4 Co1 C5 40.52(10) . .
C5 Co1 C5 110.5(3) 2_665 .
C1 Co1 C3 69.2(2) 2_665 2_665
C1 Co1 C3 132.6(3) . 2_665
C2 Co1 C3 40.9(3) 2_665 2_665
C2 Co1 C3 107.7(3) . 2_665
C4 Co1 C3 41.2(2) 2_665 2_665
C4 Co1 C3 144.8(2) . 2_665
C5 Co1 C3 68.7(2) 2_665 2_665
C5 Co1 C3 173.2(2) . 2_665
C1 Co1 C3 132.6(3) 2_665 .
C1 Co1 C3 69.2(2) . .
C2 Co1 C3 107.7(3) 2_665 .
C2 Co1 C3 40.9(3) . .
C4 Co1 C3 144.8(2) 2_665 .
C4 Co1 C3 41.2(2) . .
C5 Co1 C3 173.2(2) 2_665 .
C5 Co1 C3 68.7(2) . .
C3 Co1 C3 113.0(4) 2_665 .
C11 Co2 C11 108.2(4) 2 .
C11 Co2 C7 114.2(3) 2 .
C11 Co2 C7 41.9(3) . .
C11 Co2 C7 41.9(3) 2 2
C11 Co2 C7 114.2(3) . 2
C7 Co2 C7 147.0(3) . 2
C11 Co2 C10 40.7(3) 2 2
C11 Co2 C10 132.6(3) . 2
C7 Co2 C10 108.5(3) . 2
C7 Co2 C10 69.1(3) 2 2
C11 Co2 C10 132.6(3) 2 .
C11 Co2 C10 40.6(3) . .
C7 Co2 C10 69.1(3) . .
C7 Co2 C10 108.5(3) 2 .
C10 Co2 C10 172.0(4) 2 .
C11 Co2 C8 146.4(3) 2 .
C11 Co2 C8 69.7(3) . .
C7 Co2 C8 41.3(2) . .
C7 Co2 C8 170.7(3) 2 .
C10 Co2 C8 115.1(3) 2 .
C10 Co2 C8 68.5(3) . .
C11 Co2 C8 69.7(3) 2 2
C11 Co2 C8 146.4(3) . 2
C7 Co2 C8 170.7(3) . 2
C7 Co2 C8 41.3(2) 2 2
C10 Co2 C8 68.5(3) 2 2
C10 Co2 C8 115.1(3) . 2
C8 Co2 C8 131.1(4) . 2
C11 Co2 C9 68.9(3) 2 2
C11 Co2 C9 171.6(3) . 2
C7 Co2 C9 131.2(3) . 2
C7 Co2 C9 69.3(3) 2 2
C10 Co2 C9 40.3(3) 2 2
C10 Co2 C9 146.9(3) . 2
C8 Co2 C9 108.1(3) . 2
C8 Co2 C9 41.0(3) 2 2
C11 Co2 C9 171.6(3) 2 .
C11 Co2 C9 68.9(3) . .
C7 Co2 C9 69.3(3) . .
C7 Co2 C9 131.2(3) 2 .
C10 Co2 C9 146.9(3) 2 .
C10 Co2 C9 40.3(3) . .
C8 Co2 C9 41.0(3) . .
C8 Co2 C9 108.1(3) 2 .
C9 Co2 C9 115.1(4) 2 .
C6 O2 Zn1 113.1(4) . .
C12 O4 Zn1 111.1(4) . .
O4 Zn1 O4 112.5(3) . 2_655
O4 Zn1 O2 110.13(19) . 2_655
O4 Zn1 O2 105.10(18) 2_655 2_655
O4 Zn1 O2 105.10(18) . .
O4 Zn1 O2 110.13(19) 2_655 .
O2 Zn1 O2 114.0(3) 2_655 .

loop_
_geom_bond_atom_site_label_1
_geom_bond_atom_site_label_2
_geom_bond_distance
_geom_bond_site_symmetry_2
C1 C2 1.427(9) .
C1 C5 1.431(8) .
C1 C6 1.496(8) .
C1 Co1 2.025(6) .
C2 C3 1.424(9) .
C2 Co1 2.027(6) .
C3 C4 1.439(8) .
C3 Co1 2.052(7) .
C4 C5 1.4131 .
C4 Co1 2.033(5) .
C5 Co1 2.048(5) .
C6 O1 1.245(8) .
C6 O2 1.273(8) .
C7 C8 1.435(8) .
C7 C11 1.451(9) .
C7 C12 1.490(9) .
C7 Co2 2.028(6) .
C8 C9 1.435(9) .
C8 Co2 2.042(7) .
C9 C10 1.408(9) .
C9 Co2 2.055(6) .
C10 C11 1.411(9) .
C10 Co2 2.034(6) .
C11 Co2 2.027(6) .
C12 O3 1.237(7) .
C12 O4 1.278(7) .
Co1 C1 2.025(6) 2_665
Co1 C2 2.027(6) 2_665
Co1 C4 2.033(5) 2_665
Co1 C5 2.048(5) 2_665
Co1 C3 2.052(7) 2_665
Co2 C11 2.027(6) 2
Co2 C7 2.028(7) 2
Co2 C10 2.034(6) 2
Co2 C8 2.042(7) 2
Co2 C9 2.055(6) 2
O2 Zn1 1.989(4) .
O4 Zn1 1.985(4) .
Zn1 O4 1.985(4) 2_655
Zn1 O2 1.989(4) 2_655
